data_7707017
loop_
_publ_author_name
'Qin, Chun-Yan'
'Zhao, Sheng-Ze'
'Wu, Hua-Yu'
'Li, Yong-Hua'
'Wang, Zi-Kun'
'Wang, Zheng'
'Wang, Shi'

_publ_section_title
;
 The dynamic interplay between intramolecular and intermolecular
 interactions in mononuclear manganese(III) SCO complexes.
;
_journal_issue 17
_journal_name_full 'Dalton transactions (Cambridge, England : 2003)'
_journal_page_first 5899
_journal_page_last 5910
_journal_paper_doi 10.1039/d0dt04109b
_journal_volume 50
_journal_year 2021
_chemical_formula_moiety 'C22 H26 F2 Mn N4 O2, Cl O4'
_chemical_formula_sum 'C22 H26 Cl F2 Mn N4 O6'
_chemical_formula_weight 570.86
_space_group_crystal_system monoclinic
_space_group_IT_number 14
_space_group_name_Hall '-P 2ybc'
_space_group_name_H-M_alt 'P 1 21/c 1'
_atom_sites_solution_hydrogens mixed
_audit_creation_method SHELXL-2014/7
_audit_update_record
;
2021-03-22 deposited with the CCDC.	2021-03-25 downloaded from the CCDC.
;
_cell_angle_alpha 90
_cell_angle_beta 106.738(9)
_cell_angle_gamma 90
_cell_formula_units_Z 4
_cell_length_a 9.831(4)
_cell_length_b 17.819(7)
_cell_length_c 14.782(6)
_cell_measurement_reflns_used 9230
_cell_measurement_temperature 298(2)
_cell_measurement_theta_max 28.246
_cell_measurement_theta_min 2.286
_cell_volume 2479.8(17)
_computing_cell_refinement SMART
_computing_data_collection 'SMART (Bruker, 2000)'
_computing_data_reduction 'SAINT (Bruker, 2000)'
_computing_molecular_graphics SHELXL
_computing_publication_material SHELXL
_computing_structure_refinement 'SHELXL-2014/7 (Sheldrick, 2014)'
_computing_structure_solution 'SHELXL-2014/7 (Sheldrick, 2014)'
_diffrn_ambient_temperature 298(2)
_diffrn_measured_fraction_theta_full 0.998
_diffrn_measured_fraction_theta_max 0.994
_diffrn_measurement_device_type 'CCD area detector'
_diffrn_measurement_method 'phi and omega scans'
_diffrn_radiation_type MoK\a
_diffrn_radiation_wavelength 0.71073
_diffrn_reflns_av_R_equivalents 0.0311
_diffrn_reflns_av_unetI/netI 0.0281
_diffrn_reflns_Laue_measured_fraction_full 0.998
_diffrn_reflns_Laue_measured_fraction_max 0.994
_diffrn_reflns_limit_h_max 10
_diffrn_reflns_limit_h_min -13
_diffrn_reflns_limit_k_max 22
_diffrn_reflns_limit_k_min -23
_diffrn_reflns_limit_l_max 19
_diffrn_reflns_limit_l_min -19
_diffrn_reflns_number 21932
_diffrn_reflns_point_group_measured_fraction_full 0.998
_diffrn_reflns_point_group_measured_fraction_max 0.994
_diffrn_reflns_theta_full 25.242
_diffrn_reflns_theta_max 28.246
_diffrn_reflns_theta_min 2.286
_exptl_absorpt_coefficient_mu 0.701
_exptl_absorpt_correction_T_max 0.869
_exptl_absorpt_correction_T_min 0.824
_exptl_absorpt_correction_type multi-scan
_exptl_absorpt_process_details 'SADABS; Bruker, 2000'
_exptl_crystal_colour black
_exptl_crystal_density_diffrn 1.529
_exptl_crystal_description block
_exptl_crystal_F_000 1176
_exptl_crystal_size_max 0.28
_exptl_crystal_size_mid 0.23
_exptl_crystal_size_min 0.20
_refine_diff_density_max 0.610
_refine_diff_density_min -0.497
_refine_diff_density_rms 0.074
_refine_ls_extinction_method none
_refine_ls_goodness_of_fit_ref 1.031
_refine_ls_hydrogen_treatment mixed
_refine_ls_matrix_type full
_refine_ls_number_parameters 333
_refine_ls_number_reflns 6124
_refine_ls_number_restraints 0
_refine_ls_restrained_S_all 1.031
_refine_ls_R_factor_all 0.0712
_refine_ls_R_factor_gt 0.0484
_refine_ls_shift/su_max 0.000
_refine_ls_shift/su_mean 0.000
_refine_ls_structure_factor_coef Fsqd
_refine_ls_weighting_details 'w=1/[\s^2^(Fo^2^)+(0.0737P)^2^+1.5917P] where P=(Fo^2^+2Fc^2^)/3'
_refine_ls_weighting_scheme calc
_refine_ls_wR_factor_gt 0.1259
_refine_ls_wR_factor_ref 0.1452
_reflns_Friedel_coverage 0.000
_reflns_number_gt 4464
_reflns_number_total 6124
_reflns_threshold_expression 'I > 2\s(I)'
_cod_data_source_file d0dt04109b2.cif
_cod_data_source_block ClO4-298K_0m
_cod_depositor_comments
;
The following automatic conversions were performed:

data item '_exptl_absorpt_correction_type' value 'Multi-scan' was
changed to 'multi-scan' in accordance with the
/home/data/users/saulius/crontab/automatic-downloads/rss-feeds/RSC/lib/dictionaries/cif_core.dic
dictionary named 'cif_core.dic' version 2.4.2 last updated on
2011-04-26.

Automatic conversion script
Id: cif_fix_values 7556 2019-12-06 15:28:31Z antanas 

 Adding full bibliography for 7707004--7707019.cif.
;
_cod_original_sg_symbol_H-M 'P 21/c'
_cod_database_code 7707017
_shelx_shelxl_version_number 2014/7
_shelx_space_group_comment
;
The symmetry employed for this shelxl refinement is uniquely defined
by the following loop, which should always be used as a source of
symmetry information in preference to the above space-group names.
They are only intended as comments.
;

loop_
_space_group_symop_operation_xyz
'x, y, z'
'-x, y+1/2, -z+1/2'
'-x, -y, -z'
'x, -y-1/2, z-1/2'

loop_
_atom_site_label
_atom_site_type_symbol
_atom_site_fract_x
_atom_site_fract_y
_atom_site_fract_z
_atom_site_U_iso_or_equiv
_atom_site_adp_type
_atom_site_occupancy
_atom_site_site_symmetry_order
_atom_site_calc_flag
_atom_site_refinement_flags_posn
_atom_site_refinement_flags_adp
_atom_site_refinement_flags_occupancy
_atom_site_disorder_assembly
_atom_site_disorder_group
O1 O 0.53167(18) 0.26456(10) -0.03469(13) 0.0425(4) Uani 1 1 d . . . . .
C1 C 0.4337(3) 0.21247(15) -0.07325(16) 0.0406(5) Uani 1 1 d . . . . .
C2 C 0.2949(3) 0.23632(18) -0.1213(2) 0.0515(6) Uani 1 1 d . . . . .
H1 H 0.2740 0.2873 -0.1259 0.062 Uiso 1 1 calc R U . . .
C3 C 0.1898(3) 0.1851(2) -0.1614(2) 0.0617(8) Uani 1 1 d . . . . .
H2 H 0.0980 0.2012 -0.1918 0.074 Uiso 1 1 calc R U . . .
C4 C 0.2224(3) 0.1100(2) -0.1560(2) 0.0665(9) Uani 1 1 d . . . . .
F1 F 0.1184(3) 0.05906(16) -0.1952(2) 0.1081(9) Uani 1 1 d . . . . .
C5 C 0.3574(4) 0.08347(18) -0.1142(2) 0.0606(8) Uani 1 1 d . . . . .
H3 H 0.3769 0.0324 -0.1145 0.073 Uiso 1 1 calc R U . . .
C6 C 0.4658(3) 0.13494(15) -0.07076(18) 0.0449(6) Uani 1 1 d . . . . .
C7 C 0.6119(3) 0.10843(15) -0.03554(19) 0.0500(6) Uani 1 1 d . . . . .
H4 H 0.6329 0.0611 -0.0543 0.060 Uiso 1 1 calc R U . . .
N1 N 0.7134(2) 0.14626(13) 0.01966(16) 0.0465(5) Uani 1 1 d . . . . .
C8 C 0.8614(3) 0.12086(19) 0.0328(2) 0.0593(8) Uani 1 1 d . . . . .
H5 H 0.8608 0.0717 0.0045 0.071 Uiso 1 1 calc R U . . .
H6 H 0.9101 0.1166 0.0997 0.071 Uiso 1 1 calc R U . . .
C9 C 0.9406(3) 0.1762(2) -0.0126(2) 0.0697(9) Uani 1 1 d . . . . .
H7 H 1.0299 0.1535 -0.0134 0.084 Uiso 1 1 calc R U . . .
H8 H 0.8850 0.1839 -0.0777 0.084 Uiso 1 1 calc R U . . .
C10 C 0.9718(3) 0.2523(2) 0.0353(3) 0.0662(9) Uani 1 1 d . . . . .
H9 H 1.0187 0.2450 0.1020 0.079 Uiso 1 1 calc R U . . .
H10 H 1.0366 0.2795 0.0086 0.079 Uiso 1 1 calc R U . . .
N2 N 0.8422(2) 0.29830(14) 0.02453(18) 0.0516(6) Uani 1 1 d . . . . .
H11 H 0.801(3) 0.3030(18) -0.037(2) 0.059(9) Uiso 1 1 d . . . . .
C11 C 0.8711(3) 0.37271(19) 0.0717(2) 0.0620(8) Uani 1 1 d . . . . .
H12 H 0.9260 0.4034 0.0408 0.074 Uiso 1 1 calc R U . . .
H13 H 0.9257 0.3663 0.1373 0.074 Uiso 1 1 calc R U . . .
C12 C 0.7320(4) 0.41078(17) 0.0661(2) 0.0630(8) Uani 1 1 d . . . . .
H14 H 0.7497 0.4601 0.0949 0.076 Uiso 1 1 calc R U . . .
H15 H 0.6773 0.4169 0.0005 0.076 Uiso 1 1 calc R U . . .
N3 N 0.6513(3) 0.36486(13) 0.11593(18) 0.0504(5) Uani 1 1 d . . . . .
H16 H 0.692(3) 0.3693(18) 0.171(2) 0.054(9) Uiso 1 1 d . . . . .
C13 C 0.5036(4) 0.39178(17) 0.0992(2) 0.0605(8) Uani 1 1 d . . . . .
H17 H 0.4521 0.3846 0.0332 0.073 Uiso 1 1 calc R U . . .
H18 H 0.5050 0.4451 0.1125 0.073 Uiso 1 1 calc R U . . .
C14 C 0.4262(4) 0.35118(18) 0.1601(2) 0.0626(8) Uani 1 1 d . . . . .
H19 H 0.3369 0.3768 0.1538 0.075 Uiso 1 1 calc R U . . .
H20 H 0.4825 0.3555 0.2256 0.075 Uiso 1 1 calc R U . . .
C15 C 0.3948(3) 0.26828(17) 0.1378(2) 0.0505(6) Uani 1 1 d . . . . .
H21 H 0.3370 0.2490 0.1758 0.061 Uiso 1 1 calc R U . . .
H22 H 0.3416 0.2627 0.0718 0.061 Uiso 1 1 calc R U . . .
N4 N 0.5281(2) 0.22467(12) 0.15736(15) 0.0393(4) Uani 1 1 d . . . . .
C16 C 0.5580(2) 0.17932(14) 0.22745(17) 0.0402(5) Uani 1 1 d . . . . .
H23 H 0.4887 0.1701 0.2577 0.048 Uiso 1 1 calc R U . . .
C17 C 0.6949(2) 0.14118(13) 0.26279(16) 0.0374(5) Uani 1 1 d . . . . .
C18 C 0.7037(3) 0.07735(15) 0.31972(18) 0.0454(6) Uani 1 1 d . . . . .
H24 H 0.6222 0.0574 0.3302 0.054 Uiso 1 1 calc R U . . .
C19 C 0.8330(3) 0.04465(14) 0.3597(2) 0.0482(6) Uani 1 1 d . . . . .
F2 F 0.8397(2) -0.01800(10) 0.41531(14) 0.0688(5) Uani 1 1 d . . . . .
C20 C 0.9576(3) 0.07275(16) 0.3477(2) 0.0504(6) Uani 1 1 d . . . . .
H25 H 1.0443 0.0500 0.3768 0.060 Uiso 1 1 calc R U . . .
C21 C 0.9507(3) 0.13558(16) 0.29126(19) 0.0460(6) Uani 1 1 d . . . . .
H26 H 1.0339 0.1548 0.2824 0.055 Uiso 1 1 calc R U . . .
C22 C 0.8200(2) 0.17097(13) 0.24699(16) 0.0371(5) Uani 1 1 d . . . . .
O2 O 0.81962(17) 0.23136(10) 0.19329(12) 0.0427(4) Uani 1 1 d . . . . .
Mn1 Mn 0.67464(3) 0.24741(2) 0.07918(2) 0.03518(12) Uani 1 1 d . . . . .
Cl1 Cl 0.27147(8) 0.03804(5) 0.20743(7) 0.0655(2) Uani 1 1 d . . . . .
O3 O 0.3971(3) 0.0262(3) 0.1865(4) 0.156(2) Uani 1 1 d . . . . .
O4 O 0.3090(4) 0.0706(2) 0.3007(3) 0.1195(12) Uani 1 1 d . . . . .
O5 O 0.2012(5) -0.0302(3) 0.2078(3) 0.1555(19) Uani 1 1 d . . . . .
O6 O 0.1912(6) 0.0882(4) 0.1482(5) 0.225(3) Uani 1 1 d . . . . .

loop_
_atom_site_aniso_label
_atom_site_aniso_U_11
_atom_site_aniso_U_22
_atom_site_aniso_U_33
_atom_site_aniso_U_23
_atom_site_aniso_U_13
_atom_site_aniso_U_12
O1 0.0396(9) 0.0423(9) 0.0399(9) 0.0027(7) 0.0023(7) -0.0003(7)
C1 0.0405(12) 0.0492(14) 0.0312(11) -0.0016(10) 0.0091(9) -0.0037(10)
C2 0.0423(14) 0.0649(17) 0.0436(14) -0.0018(12) 0.0066(11) 0.0026(12)
C3 0.0425(15) 0.091(2) 0.0479(16) -0.0110(15) 0.0075(12) -0.0062(14)
C4 0.0531(17) 0.086(2) 0.0597(18) -0.0217(17) 0.0154(14) -0.0279(16)
F1 0.0771(14) 0.116(2) 0.125(2) -0.0491(16) 0.0197(14) -0.0504(14)
C5 0.073(2) 0.0539(17) 0.0570(17) -0.0131(14) 0.0227(15) -0.0157(14)
C6 0.0490(14) 0.0469(14) 0.0387(13) -0.0064(10) 0.0124(11) -0.0053(11)
C7 0.0618(16) 0.0430(13) 0.0464(14) -0.0057(11) 0.0174(13) 0.0047(12)
N1 0.0451(11) 0.0493(12) 0.0451(12) -0.0003(10) 0.0130(9) 0.0092(9)
C8 0.0498(15) 0.0679(19) 0.0605(18) -0.0021(15) 0.0165(13) 0.0224(14)
C9 0.0531(17) 0.100(3) 0.0624(19) 0.0129(19) 0.0274(15) 0.0251(17)
C10 0.0394(14) 0.098(3) 0.0634(19) 0.0205(18) 0.0178(13) 0.0042(14)
N2 0.0447(12) 0.0630(15) 0.0441(13) 0.0091(11) 0.0077(10) -0.0030(10)
C11 0.0591(17) 0.0669(19) 0.0560(17) 0.0049(15) 0.0099(14) -0.0247(15)
C12 0.084(2) 0.0443(15) 0.0630(19) -0.0014(13) 0.0247(17) -0.0157(15)
N3 0.0611(14) 0.0452(12) 0.0426(13) -0.0031(10) 0.0111(11) -0.0056(10)
C13 0.074(2) 0.0432(15) 0.0649(19) 0.0000(13) 0.0204(16) 0.0128(14)
C14 0.0674(19) 0.0608(18) 0.0648(19) 0.0007(15) 0.0275(16) 0.0225(15)
C15 0.0365(13) 0.0649(17) 0.0533(16) 0.0099(13) 0.0180(11) 0.0141(11)
N4 0.0327(9) 0.0441(10) 0.0411(11) 0.0018(9) 0.0109(8) 0.0034(8)
C16 0.0338(11) 0.0458(13) 0.0416(12) 0.0013(10) 0.0118(9) -0.0020(9)
C17 0.0346(11) 0.0400(12) 0.0360(11) 0.0001(9) 0.0076(9) -0.0011(9)
C18 0.0439(13) 0.0451(13) 0.0451(14) 0.0033(11) 0.0094(11) -0.0054(10)
C19 0.0531(15) 0.0384(13) 0.0470(14) 0.0058(11) 0.0049(12) 0.0025(11)
F2 0.0689(11) 0.0477(9) 0.0817(13) 0.0244(9) 0.0088(9) 0.0024(8)
C20 0.0418(13) 0.0499(15) 0.0516(15) 0.0034(12) 0.0009(11) 0.0077(11)
C21 0.0325(11) 0.0543(15) 0.0478(14) -0.0003(11) 0.0063(10) 0.0002(10)
C22 0.0342(11) 0.0421(12) 0.0323(11) -0.0025(9) 0.0054(9) -0.0033(9)
O2 0.0334(8) 0.0514(10) 0.0398(9) 0.0073(7) 0.0050(7) -0.0057(7)
Mn1 0.03134(19) 0.0375(2) 0.0356(2) 0.00119(14) 0.00792(14) -0.00002(13)
Cl1 0.0455(4) 0.0694(5) 0.0807(5) 0.0094(4) 0.0166(4) 0.0047(3)
O3 0.0672(18) 0.192(4) 0.218(5) -0.139(4) 0.056(2) -0.024(2)
O4 0.162(3) 0.097(2) 0.120(3) -0.032(2) 0.073(3) -0.026(2)
O5 0.184(4) 0.144(3) 0.116(3) 0.005(3) 0.007(3) -0.097(3)
O6 0.148(4) 0.264(7) 0.238(6) 0.160(6) 0.013(4) 0.071(4)

loop_
_atom_type_symbol
_atom_type_description
_atom_type_scat_dispersion_real
_atom_type_scat_dispersion_imag
_atom_type_scat_source
C C 0.0033 0.0016 'International Tables Vol C Tables 4.2.6.8 and 6.1.1.4'
H H 0.0000 0.0000 'International Tables Vol C Tables 4.2.6.8 and 6.1.1.4'
N N 0.0061 0.0033 'International Tables Vol C Tables 4.2.6.8 and 6.1.1.4'
O O 0.0106 0.0060 'International Tables Vol C Tables 4.2.6.8 and 6.1.1.4'
F F 0.0171 0.0103 'International Tables Vol C Tables 4.2.6.8 and 6.1.1.4'
Mn Mn 0.3368 0.7283 'International Tables Vol C Tables 4.2.6.8 and 6.1.1.4'
Cl Cl 0.1484 0.1585 'International Tables Vol C Tables 4.2.6.8 and 6.1.1.4'

loop_
_geom_angle_atom_site_label_1
_geom_angle_atom_site_label_2
_geom_angle_atom_site_label_3
_geom_angle
_geom_angle_site_symmetry_1
_geom_angle_site_symmetry_3
_geom_angle_publ_flag
C1 O1 Mn1 121.87(15) . . ?
O1 C1 C2 118.6(2) . . ?
O1 C1 C6 122.5(2) . . ?
C2 C1 C6 118.9(2) . . ?
C3 C2 C1 120.9(3) . . ?
C3 C2 H1 119.5 . . ?
C1 C2 H1 119.5 . . ?
C4 C3 C2 119.1(3) . . ?
C4 C3 H2 120.4 . . ?
C2 C3 H2 120.4 . . ?
F1 C4 C3 119.3(3) . . ?
F1 C4 C5 118.0(3) . . ?
C3 C4 C5 122.7(3) . . ?
C4 C5 C6 119.0(3) . . ?
C4 C5 H3 120.5 . . ?
C6 C5 H3 120.5 . . ?
C5 C6 C1 119.3(3) . . ?
C5 C6 C7 119.2(3) . . ?
C1 C6 C7 121.0(2) . . ?
N1 C7 C6 124.2(2) . . ?
N1 C7 H4 117.9 . . ?
C6 C7 H4 117.9 . . ?
C7 N1 C8 118.5(2) . . ?
C7 N1 Mn1 121.24(18) . . ?
C8 N1 Mn1 119.96(19) . . ?
N1 C8 C9 110.5(2) . . ?
N1 C8 H5 109.5 . . ?
C9 C8 H5 109.5 . . ?
N1 C8 H6 109.5 . . ?
C9 C8 H6 109.5 . . ?
H5 C8 H6 108.1 . . ?
C10 C9 C8 115.6(3) . . ?
C10 C9 H7 108.4 . . ?
C8 C9 H7 108.4 . . ?
C10 C9 H8 108.4 . . ?
C8 C9 H8 108.4 . . ?
H7 C9 H8 107.4 . . ?
N2 C10 C9 113.0(3) . . ?
N2 C10 H9 109.0 . . ?
C9 C10 H9 109.0 . . ?
N2 C10 H10 109.0 . . ?
C9 C10 H10 109.0 . . ?
H9 C10 H10 107.8 . . ?
C10 N2 C11 113.6(2) . . ?
C10 N2 Mn1 116.00(19) . . ?
C11 N2 Mn1 104.72(18) . . ?
C10 N2 H11 106(2) . . ?
C11 N2 H11 111(2) . . ?
Mn1 N2 H11 104(2) . . ?
N2 C11 C12 109.2(2) . . ?
N2 C11 H12 109.8 . . ?
C12 C11 H12 109.8 . . ?
N2 C11 H13 109.8 . . ?
C12 C11 H13 109.8 . . ?
H12 C11 H13 108.3 . . ?
N3 C12 C11 109.5(3) . . ?
N3 C12 H14 109.8 . . ?
C11 C12 H14 109.8 . . ?
N3 C12 H15 109.8 . . ?
C11 C12 H15 109.8 . . ?
H14 C12 H15 108.2 . . ?
C12 N3 C13 112.3(3) . . ?
C12 N3 Mn1 107.22(19) . . ?
C13 N3 Mn1 115.85(18) . . ?
C12 N3 H16 106(2) . . ?
C13 N3 H16 108(2) . . ?
Mn1 N3 H16 107(2) . . ?
N3 C13 C14 112.4(2) . . ?
N3 C13 H17 109.1 . . ?
C14 C13 H17 109.1 . . ?
N3 C13 H18 109.1 . . ?
C14 C13 H18 109.1 . . ?
H17 C13 H18 107.9 . . ?
C13 C14 C15 116.0(3) . . ?
C13 C14 H19 108.3 . . ?
C15 C14 H19 108.3 . . ?
C13 C14 H20 108.3 . . ?
C15 C14 H20 108.3 . . ?
H19 C14 H20 107.4 . . ?
N4 C15 C14 110.7(2) . . ?
N4 C15 H21 109.5 . . ?
C14 C15 H21 109.5 . . ?
N4 C15 H22 109.5 . . ?
C14 C15 H22 109.5 . . ?
H21 C15 H22 108.1 . . ?
C16 N4 C15 118.3(2) . . ?
C16 N4 Mn1 121.73(16) . . ?
C15 N4 Mn1 119.59(16) . . ?
N4 C16 C17 123.8(2) . . ?
N4 C16 H23 118.1 . . ?
C17 C16 H23 118.1 . . ?
C18 C17 C22 119.7(2) . . ?
C18 C17 C16 118.9(2) . . ?
C22 C17 C16 121.3(2) . . ?
C19 C18 C17 119.6(2) . . ?
C19 C18 H24 120.2 . . ?
C17 C18 H24 120.2 . . ?
C18 C19 F2 118.8(2) . . ?
C18 C19 C20 122.5(2) . . ?
F2 C19 C20 118.6(2) . . ?
C19 C20 C21 118.6(2) . . ?
C19 C20 H25 120.7 . . ?
C21 C20 H25 120.7 . . ?
C20 C21 C22 121.4(2) . . ?
C20 C21 H26 119.3 . . ?
C22 C21 H26 119.3 . . ?
O2 C22 C21 118.8(2) . . ?
O2 C22 C17 123.0(2) . . ?
C21 C22 C17 118.2(2) . . ?
C22 O2 Mn1 121.62(14) . . ?
O1 Mn1 O2 179.21(8) . . ?
O1 Mn1 N1 86.74(8) . . ?
O2 Mn1 N1 93.63(9) . . ?
O1 Mn1 N4 93.93(8) . . ?
O2 Mn1 N4 86.62(8) . . ?
N1 Mn1 N4 107.36(9) . . ?
O1 Mn1 N3 87.82(9) . . ?
O2 Mn1 N3 91.67(9) . . ?
N1 Mn1 N3 166.87(9) . . ?
N4 Mn1 N3 84.92(9) . . ?
O1 Mn1 N2 92.83(9) . . ?
O2 Mn1 N2 86.49(9) . . ?
N1 Mn1 N2 87.42(10) . . ?
N4 Mn1 N2 164.06(9) . . ?
N3 Mn1 N2 80.92(10) . . ?
O6 Cl1 O3 110.7(4) . . ?
O6 Cl1 O5 112.6(4) . . ?
O3 Cl1 O5 110.2(3) . . ?
O6 Cl1 O4 107.3(4) . . ?
O3 Cl1 O4 106.1(2) . . ?
O5 Cl1 O4 109.7(2) . . ?

loop_
_geom_bond_atom_site_label_1
_geom_bond_atom_site_label_2
_geom_bond_distance
_geom_bond_site_symmetry_2
_geom_bond_publ_flag
O1 C1 1.341(3) . ?
O1 Mn1 1.8814(18) . ?
C1 C2 1.410(4) . ?
C1 C6 1.415(4) . ?
C2 C3 1.378(4) . ?
C2 H1 0.9300 . ?
C3 C4 1.373(5) . ?
C3 H2 0.9300 . ?
C4 F1 1.365(4) . ?
C4 C5 1.376(5) . ?
C5 C6 1.412(4) . ?
C5 H3 0.9300 . ?
C6 C7 1.459(4) . ?
C7 N1 1.283(4) . ?
C7 H4 0.9300 . ?
N1 C8 1.483(3) . ?
N1 Mn1 2.088(2) . ?
C8 C9 1.525(5) . ?
C8 H5 0.9700 . ?
C8 H6 0.9700 . ?
C9 C10 1.520(5) . ?
C9 H7 0.9700 . ?
C9 H8 0.9700 . ?
C10 N2 1.484(4) . ?
C10 H9 0.9700 . ?
C10 H10 0.9700 . ?
N2 C11 1.487(4) . ?
N2 Mn1 2.226(2) . ?
N2 H11 0.89(3) . ?
C11 C12 1.507(5) . ?
C11 H12 0.9700 . ?
C11 H13 0.9700 . ?
C12 N3 1.476(4) . ?
C12 H14 0.9700 . ?
C12 H15 0.9700 . ?
N3 C13 1.480(4) . ?
N3 Mn1 2.191(3) . ?
N3 H16 0.80(3) . ?
C13 C14 1.519(5) . ?
C13 H17 0.9700 . ?
C13 H18 0.9700 . ?
C14 C15 1.526(5) . ?
C14 H19 0.9700 . ?
C14 H20 0.9700 . ?
C15 N4 1.478(3) . ?
C15 H21 0.9700 . ?
C15 H22 0.9700 . ?
N4 C16 1.280(3) . ?
N4 Mn1 2.130(2) . ?
C16 C17 1.463(3) . ?
C16 H23 0.9300 . ?
C17 C18 1.403(3) . ?
C17 C22 1.420(3) . ?
C18 C19 1.368(4) . ?
C18 H24 0.9300 . ?
C19 F2 1.376(3) . ?
C19 C20 1.382(4) . ?
C20 C21 1.386(4) . ?
C20 H25 0.9300 . ?
C21 C22 1.411(3) . ?
C21 H26 0.9300 . ?
C22 O2 1.336(3) . ?
O2 Mn1 1.8904(17) . ?
Cl1 O6 1.338(4) . ?
Cl1 O3 1.373(3) . ?
Cl1 O5 1.398(4) . ?
Cl1 O4 1.442(3) . ?
